data_4502944
loop_
_publ_author_name
'Mostovich, Evgeny A.'
'Borozdina, Yulia'
'Enkelmann, Volker'
'Removi\'c-Langer, Katarina'
'Wolf, Bernd'
'Lang, Michael'
'Baumgarten, Martin'

_publ_section_title
;
 Planar Biphenyl-Bridged Biradicals as Building Blocks for the Design of
 Quantum Magnets
;
_journal_issue 1
_journal_name_full 'Crystal Growth &amp; Design'
_journal_page_first 54
_journal_paper_doi 10.1021/cg201224g
_journal_volume 12
_journal_year 2012
_chemical_formula_moiety 'C13 H16 N2 O2'
_chemical_formula_sum 'C13 H16 N2 O2'
_chemical_formula_weight 232.28
_space_group_IT_number 14
_symmetry_cell_setting monoclinic
_symmetry_space_group_name_Hall '-P 2yn'
_symmetry_space_group_name_H-M 'P 1 21/n 1'
_atom_sites_solution_hydrogens geom
_atom_sites_solution_primary direct
_audit_creation_date 07-02-26
_audit_creation_method CRYSTALS_ver_12.39
_cell_angle_alpha 90
_cell_angle_beta 112.8641(13)
_cell_angle_gamma 90
_cell_formula_units_Z 4
_cell_length_a 10.26101(5)
_cell_length_b 11.1001(5)
_cell_length_c 11.4935(5)
_cell_measurement_reflns_used 0
_cell_measurement_temperature 120
_cell_measurement_theta_max 0
_cell_measurement_theta_min 0
_cell_volume 1206.23(8)
_computing_cell_refinement 'Denzo/Scalepack (Otwinowski & Minor, 1996)'
_computing_data_collection 'COLLECT (Nonius BV, 1997)'
_computing_data_reduction 'Denzo/Scalepack (Otwinowski & Minor, 1996)'
_computing_molecular_graphics 'CAMERON (Watkin et al 1996)'
_computing_publication_material 'CRYSTALS (Betteridge et al 2003)'
_computing_structure_refinement 'CRYSTALS (Betteridge et al 2003)'
_computing_structure_solution 'SHELXS 86 (Sheldrick, 1986)'
_diffrn_ambient_temperature 120
_diffrn_measured_fraction_theta_full 0.854
_diffrn_measured_fraction_theta_max 0.804
_diffrn_measurement_device_type 'Nonius Kappa CCD'
_diffrn_measurement_method '\f & \w scans'
_diffrn_radiation_monochromator graphite
_diffrn_radiation_type 'Mo K\a'
_diffrn_radiation_wavelength 0.71073
_diffrn_reflns_av_R_equivalents 0.079
_diffrn_reflns_limit_h_max 13
_diffrn_reflns_limit_h_min -14
_diffrn_reflns_limit_k_max 15
_diffrn_reflns_limit_k_min 0
_diffrn_reflns_limit_l_max 15
_diffrn_reflns_limit_l_min 0
_diffrn_reflns_number 21102
_diffrn_reflns_theta_full 25.075
_diffrn_reflns_theta_max 29.500
_diffrn_reflns_theta_min 4.146
_diffrn_standards_number 0
_exptl_absorpt_coefficient_mu 0.087
_exptl_absorpt_correction_T_max 0.99
_exptl_absorpt_correction_T_min 0.84
_exptl_absorpt_correction_type multi-scan
_exptl_absorpt_process_details 'SORTAV (Blessing)'
_exptl_crystal_colour blue
_exptl_crystal_density_diffrn 1.279
_exptl_crystal_description prism
_exptl_crystal_F_000 496
_exptl_crystal_size_max 0.38
_exptl_crystal_size_mid 0.24
_exptl_crystal_size_min 0.09
_refine_diff_density_max 0.48
_refine_diff_density_min -0.46
_refine_ls_extinction_method None
_refine_ls_goodness_of_fit_ref 0.8569
_refine_ls_hydrogen_treatment constr
_refine_ls_matrix_type full
_refine_ls_number_parameters 154
_refine_ls_number_reflns 2707
_refine_ls_number_restraints 0
_refine_ls_R_factor_all 0.0618
_refine_ls_R_factor_gt 0.0610
_refine_ls_shift/su_max 0.004403
_refine_ls_structure_factor_coef F
_refine_ls_weighting_details
;
 Method, part 1, Chebychev polynomial, (Watkin, 1994, Prince, 1982) 
 [weight] = 1.0/[A~0~*T~0~(x)+A~1~*T~1~(x) ... +A~n-1~]*T~n-1~(x)] 
 where A~i~ are the Chebychev coefficients listed below and x= Fcalc/Fmax 
 Method = Robust Weighting (Prince, 1982) 
 W = [weight] * [1-(deltaF/6*sigmaF)^2^]^2^ 
 A~i~ are: 
 -0.133E-01 -1.85 -1.20 
;
_refine_ls_weighting_scheme calc
_refine_ls_wR_factor_all 0.0571
_refine_ls_wR_factor_gt 0.0565
_refine_ls_wR_factor_ref 0.0571
_reflns_limit_h_max 13
_reflns_limit_h_min -14
_reflns_limit_k_max 15
_reflns_limit_k_min 0
_reflns_limit_l_max 15
_reflns_limit_l_min 0
_reflns_number_gt 1906
_reflns_number_total 3336
_reflns_threshold_expression I>2.00u(I)
_oxford_diffrn_Wilson_B_factor 0.00
_oxford_diffrn_Wilson_scale 0.00
_oxford_refine_ls_scale 1.859(2)
_oxford_structure_analysis_title 'Meam-35 Dimer 120K 02-07'
_cod_data_source_file cg201224g_si_001.cif
_cod_data_source_block baum2oh
_cod_depositor_comments
;
The following automatic conversions were performed:

'_symmetry_cell_setting' value 'Monoclinic' changed to 'monoclinic'
according to /home/saulius/struct/CIF-dictionaries/cif_core.dic
dictionary named 'cif_core.dic' version 2.4.1 from 2010-06-29.

Automatic conversion script
Id: cif_fix_values 1715 2011-07-08 13:25:40Z adriana 
;
_cod_original_cell_volume 1206.17(10)
_cod_original_sg_symbol_H-M 'P 1 21/n 1 '
_cod_database_code 4502944

loop_
_symmetry_equiv_pos_as_xyz
x,y,z
-x,-y,-z
-x+1/2,y+1/2,-z+1/2
x+1/2,-y+1/2,z+1/2

loop_
_atom_site_label
_atom_site_type_symbol
_atom_site_fract_x
_atom_site_fract_y
_atom_site_fract_z
_atom_site_U_iso_or_equiv
_atom_site_occupancy
_atom_site_adp_type
_atom_site_refinement_flags_posn
O1 O 0.14877(8) 0.12197(7) 0.08292(9) 0.0288 1.0000 Uani .
O2 O 0.60806(7) -0.00362(7) 0.17985(7) 0.0225 1.0000 Uani .
N1 N 0.25785(9) 0.05623(8) 0.11215(8) 0.0190 1.0000 Uani .
N2 N 0.47941(8) -0.00122(8) 0.16586(7) 0.0158 1.0000 Uani .
C1 C 0.48345(10) 0.43889(8) 0.01790(9) 0.0146 1.0000 Uani .
C2 C 0.34891(10) 0.38697(10) -0.04389(10) 0.0195 1.0000 Uani .
C3 C 0.31802(11) 0.27509(9) -0.01191(9) 0.0181 1.0000 Uani .
C4 C 0.42106(10) 0.20791(9) 0.08329(9) 0.0150 1.0000 Uani .
C5 C 0.55508(9) 0.25818(10) 0.14560(10) 0.0179 1.0000 Uani .
C6 C 0.58472(10) 0.37296(9) 0.11517(9) 0.0160 1.0000 Uani .
C7 C 0.38661(10) 0.09067(9) 0.11788(9) 0.0176 1.0000 Uani .
C8 C 0.25371(11) -0.07679(10) 0.13520(10) 0.0202 1.0000 Uani .
C9 C 0.15460(13) -0.10352(12) 0.19970(12) 0.0331 1.0000 Uani .
C10 C 0.20215(11) -0.13619(11) 0.00496(11) 0.0247 1.0000 Uani .
C11 C 0.41343(11) -0.09981(10) 0.21539(10) 0.0187 1.0000 Uani .
C12 C 0.45554(13) -0.07325(11) 0.35593(10) 0.0265 1.0000 Uani .
C13 C 0.46797(12) -0.22248(10) 0.19758(11) 0.0258 1.0000 Uani .
H21 H 0.2782 0.4308 -0.1092 0.0238 1.0000 Uiso R
H31 H 0.2267 0.2412 -0.0545 0.0206 1.0000 Uiso R
H51 H 0.6261 0.2126 0.2088 0.0229 1.0000 Uiso R
H61 H 0.6749 0.4078 0.1606 0.0236 1.0000 Uiso R
H91 H 0.1535 -0.1878 0.2138 0.0410 1.0000 Uiso R
H92 H 0.1862 -0.0624 0.2783 0.0410 1.0000 Uiso R
H93 H 0.0619 -0.0772 0.1482 0.0410 1.0000 Uiso R
H101 H 0.1970 -0.2209 0.0139 0.0314 1.0000 Uiso R
H102 H 0.2669 -0.1185 -0.0334 0.0314 1.0000 Uiso R
H103 H 0.1112 -0.1061 -0.0465 0.0314 1.0000 Uiso R
H121 H 0.4165 -0.1333 0.3918 0.0339 1.0000 Uiso R
H122 H 0.5556 -0.0732 0.3981 0.0339 1.0000 Uiso R
H123 H 0.4195 0.0035 0.3650 0.0339 1.0000 Uiso R
H131 H 0.4251 -0.2832 0.2290 0.0367 1.0000 Uiso R
H132 H 0.5676 -0.2246 0.2428 0.0367 1.0000 Uiso R
H133 H 0.4463 -0.2363 0.1105 0.0367 1.0000 Uiso R

loop_
_atom_site_aniso_label
_atom_site_aniso_U_11
_atom_site_aniso_U_22
_atom_site_aniso_U_33
_atom_site_aniso_U_23
_atom_site_aniso_U_13
_atom_site_aniso_U_12
O1 0.0174(4) 0.0263(4) 0.0441(5) 0.0024(4) 0.0135(3) 0.0030(3)
O2 0.0115(3) 0.0274(4) 0.0260(4) 0.0023(3) 0.0046(3) 0.0001(3)
N1 0.0137(4) 0.0250(5) 0.0187(4) 0.0011(4) 0.0069(3) 0.0026(3)
N2 0.0131(3) 0.0163(4) 0.0166(4) 0.0019(3) 0.0041(3) 0.0005(3)
C1 0.0128(4) 0.0128(4) 0.0171(4) -0.0004(4) 0.0045(3) -0.0006(4)
C2 0.0163(4) 0.0185(5) 0.0203(5) 0.0041(4) 0.0033(4) 0.0024(4)
C3 0.0130(4) 0.0211(5) 0.0163(4) 0.0003(4) 0.0017(3) -0.0024(4)
C4 0.0137(4) 0.0137(4) 0.0157(4) 0.0009(4) 0.0036(4) -0.0012(4)
C5 0.0112(4) 0.0222(5) 0.0157(4) -0.0011(4) 0.0001(4) -0.0017(4)
C6 0.0074(4) 0.0202(5) 0.0173(5) 0.0003(4) 0.0015(3) 0.0005(4)
C7 0.0152(4) 0.0172(5) 0.0185(5) -0.0014(4) 0.0045(4) -0.0004(4)
C8 0.0150(4) 0.0210(5) 0.0262(5) 0.0031(4) 0.0096(4) 0.0000(4)
C9 0.0265(5) 0.0410(7) 0.0325(6) 0.0118(5) 0.0122(5) -0.0054(5)
C10 0.0205(5) 0.0245(6) 0.0240(5) -0.0024(5) 0.0033(4) -0.0075(4)
C11 0.0159(4) 0.0204(5) 0.0189(5) 0.0024(4) 0.0059(4) 0.0010(4)
C12 0.0326(6) 0.0293(6) 0.0169(5) -0.0031(5) 0.0088(4) -0.0030(5)
C13 0.0265(5) 0.0223(5) 0.0280(6) 0.0012(5) 0.0099(5) 0.0049(5)

loop_
_atom_type_symbol
_atom_type_scat_dispersion_real
_atom_type_scat_dispersion_imag
_atom_type_scat_Cromer_Mann_a1
_atom_type_scat_Cromer_Mann_b1
_atom_type_scat_Cromer_Mann_a2
_atom_type_scat_Cromer_Mann_b2
_atom_type_scat_Cromer_Mann_a3
_atom_type_scat_Cromer_Mann_b3
_atom_type_scat_Cromer_Mann_a4
_atom_type_scat_Cromer_Mann_b4
_atom_type_scat_Cromer_Mann_c
_atom_type_scat_source
C 0.0033 0.0016 2.3100 20.8439 1.0200 10.2075 1.5886 0.5687 0.8650 51.6512 0.2156 'International Tables Vol C 4.2.6.8 and 6.1.1.4'
H 0.0000 0.0000 0.4930 10.5109 0.3229 26.1257 0.1402 3.1424 0.0408 57.7998 0.0030 'International Tables Vol C 4.2.6.8 and 6.1.1.4'
O 0.0106 0.0060 3.0485 13.2771 2.2868 5.7011 1.5463 0.3239 0.8670 32.9089 0.2508 'International Tables Vol C 4.2.6.8 and 6.1.1.4'
N 0.0061 0.0033 12.2126 0.0057 3.1322 9.8933 2.0125 28.9975 1.1663 0.5826 -11.5290 'International Tables Vol C 4.2.6.8 and 6.1.1.4'

loop_
_geom_angle_atom_site_label_1
_geom_angle_site_symmetry_1
_geom_angle_atom_site_label_2
_geom_angle_atom_site_label_3
_geom_angle
_geom_angle_publ_flag
O1 . N1 C7 126.56(9) yes
O1 . N1 C8 121.98(8) yes
C7 . N1 C8 111.28(8) yes
O2 . N2 C7 126.82(9) yes
O2 . N2 C11 122.33(8) yes
C7 . N2 C11 110.57(8) yes
C1 2_665 C1 C2 121.07(11) yes
C1 2_665 C1 C6 121.09(11) yes
C2 . C1 C6 117.84(9) yes
C1 . C2 C3 121.39(10) yes
C1 . C2 H21 119.176 no
C3 . C2 H21 119.438 no
C2 . C3 C4 120.59(9) yes
C2 . C3 H31 120.419 no
C4 . C3 H31 118.986 no
C3 . C4 C5 118.73(10) yes
C3 . C4 C7 120.15(9) yes
C5 . C4 C7 121.10(9) yes
C4 . C5 C6 120.46(9) yes
C4 . C5 H51 119.276 no
C6 . C5 H51 120.267 no
C1 . C6 C5 120.94(9) yes
C1 . C6 H61 119.245 no
C5 . C6 H61 119.816 no
C4 . C7 N2 125.50(9) yes
C4 . C7 N1 125.48(9) yes
N2 . C7 N1 108.98(9) yes
N1 . C8 C9 110.59(9) yes
N1 . C8 C10 105.87(9) yes
C9 . C8 C10 110.77(9) yes
N1 . C8 C11 99.79(8) yes
C9 . C8 C11 115.71(9) yes
C10 . C8 C11 113.12(9) yes
C8 . C9 H91 109.506 no
C8 . C9 H92 109.170 no
H91 . C9 H92 109.476 no
C8 . C9 H93 109.724 no
H91 . C9 H93 109.476 no
H92 . C9 H93 109.475 no
C8 . C10 H101 109.467 no
C8 . C10 H102 109.066 no
H101 . C10 H102 109.476 no
C8 . C10 H103 109.866 no
H101 . C10 H103 109.476 no
H102 . C10 H103 109.475 no
C8 . C11 N2 100.42(8) yes
C8 . C11 C12 113.18(9) yes
N2 . C11 C12 105.92(9) yes
C8 . C11 C13 115.22(9) yes
N2 . C11 C13 110.91(9) yes
C12 . C11 C13 110.37(9) yes
C11 . C12 H121 109.212 no
C11 . C12 H122 110.148 no
H121 . C12 H122 109.476 no
C11 . C12 H123 109.038 no
H121 . C12 H123 109.475 no
H122 . C12 H123 109.476 no
C11 . C13 H131 109.669 no
C11 . C13 H132 108.871 no
H131 . C13 H132 109.475 no
C11 . C13 H133 109.859 no
H131 . C13 H133 109.475 no
H132 . C13 H133 109.477 no

loop_
_geom_bond_atom_site_label_1
_geom_bond_atom_site_label_2
_geom_bond_site_symmetry_2
_geom_bond_distance
_geom_bond_publ_flag
O1 N1 . 1.2672(11) yes
O2 N2 . 1.2667(10) yes
N1 C7 . 1.3522(13) yes
N1 C8 . 1.5036(14) yes
N2 C7 . 1.3576(12) yes
N2 C11 . 1.5098(13) yes
C1 C1 2_665 1.4947(19) yes
C1 C2 . 1.4073(13) yes
C1 C6 . 1.4008(13) yes
C2 C3 . 1.3669(15) yes
C2 H21 . 0.950 no
C3 C4 . 1.4043(13) yes
C3 H31 . 0.950 no
C4 C5 . 1.3965(12) yes
C4 C7 . 1.4442(14) yes
C5 C6 . 1.3859(15) yes
C5 H51 . 0.950 no
C6 H61 . 0.950 no
C8 C9 . 1.5025(15) yes
C8 C10 . 1.5297(16) yes
C8 C11 . 1.5578(14) yes
C9 H91 . 0.950 no
C9 H92 . 0.950 no
C9 H93 . 0.950 no
C10 H101 . 0.950 no
C10 H102 . 0.950 no
C10 H103 . 0.950 no
C11 C12 . 1.5297(15) yes
C11 C13 . 1.5160(14) yes
C12 H121 . 0.950 no
C12 H122 . 0.950 no
C12 H123 . 0.950 no
C13 H131 . 0.950 no
C13 H132 . 0.950 no
C13 H133 . 0.950 no
